data_7200044
loop_
_publ_author_name
'Kendrick, John'
'Gourlay, Matthew D.'
'Neumann, Marcus A.'
'Leusen, Frank J. J.'

_publ_section_title
;
 Predicting spontaneous racemate resolution using recent developments in
 crystal structure prediction
;
_journal_issue 11
_journal_name_full CrystEngComm
_journal_page_first 2391
_journal_page_last 2399
_journal_paper_doi 10.1039/b909038j
_journal_volume 11
_journal_year 2009
_space_group_IT_number 4
_symmetry_cell_setting monoclinic
_symmetry_Int_Tables_number 4
_symmetry_space_group_name_Hall 'P 2yb'
_symmetry_space_group_name_H-M 'P 1 21 1'
_cell_angle_alpha 90.000000
_cell_angle_beta 100.382544
_cell_angle_gamma 90.000000
_cell_length_a 5.791388
_cell_length_b 5.355144
_cell_length_c 9.139382
_cell_volume 278.805
_cod_data_source_file 4HMO_enantiopure.cif
_cod_data_source_block 4HMO_E_2
_cod_original_sg_symbol_H-M 'P 2_1'
_cod_struct_determination_method theoretical
_cod_database_code 7200044

loop_
_symmetry_equiv_pos_site_id
_symmetry_equiv_pos_as_xyz
1 x,y,z
2 -x,y+1/2,-z

loop_
_atom_site_label
_atom_site_type_symbol
_atom_site_fract_x
_atom_site_fract_y
_atom_site_fract_z
C16 C 0.767174 1.903612 0.745543
C17 C 0.762925 2.116689 0.631564
O18 O 0.582833 2.290258 0.664847
C19 C 0.533344 2.230674 0.800052
N20 N 0.643188 2.021135 0.852920
O21 O 0.401041 2.365079 0.860060
C22 C 1.013477 1.823181 0.818092
O23 O 1.128787 1.722817 0.706643
H24 H 0.669765 1.739984 0.694510
H25 H 1.240636 1.594934 0.755153
H26 H 0.711953 2.057372 0.516271
H27 H 0.614159 1.939649 0.950060
H28 H 1.108472 1.987116 0.872826
H29 H 0.929021 2.220075 0.645673
H30 H 1.000707 1.683735 0.905072
